data_7709835
loop_
_publ_author_name
'Xu, Xiongli'
'He, Yuan'
'Meng, Wei'
'Yao, Lu'
'Liu, Liangliang'
'Xu, Feng'
'Zhao, Chujun'

_publ_section_title
;
 Chiral Wheel Anions of Copper(II)-Early Lanthanides(III) with High
 Optical-Limiting Properties
;
_journal_name_full 'Dalton Transactions'
_journal_paper_doi 10.1039/D2DT00117A
_journal_year 2022
_chemical_absolute_configuration r
_chemical_formula_sum 'C60 H42 Cu16.5 K6.75 O100.12 Pr3'
_chemical_formula_weight 4100.00
_space_group_crystal_system cubic
_space_group_IT_number 211
_space_group_name_Hall 'I 4 2 3'
_space_group_name_H-M_alt 'I 4 3 2'
_atom_sites_solution_hydrogens geom
_audit_creation_method SHELXL-2018/3
_audit_update_record
;
2022-03-11 deposited with the CCDC.	2022-03-15 downloaded from the CCDC.
;
_cell_angle_alpha 90
_cell_angle_beta 90
_cell_angle_gamma 90
_cell_formula_units_Z 16
_cell_length_a 39.543(8)
_cell_length_b 39.543(8)
_cell_length_c 39.543(8)
_cell_measurement_reflns_used 368
_cell_measurement_temperature 273(2)
_cell_measurement_theta_max 20.23
_cell_measurement_theta_min 2.42
_cell_volume 61831(2)
_computing_structure_refinement 'SHELXL-2018/3 (Sheldrick, 2018)'
_computing_structure_solution 'SHELXT 2014/5 (Sheldrick, 2014)'
_diffrn_ambient_temperature 273(2)
_diffrn_measured_fraction_theta_full 0.992
_diffrn_measured_fraction_theta_max 0.992
_diffrn_measurement_device_type 'CCD area detector'
_diffrn_measurement_method 'phi and omega scans'
_diffrn_radiation_type MoK\a
_diffrn_radiation_wavelength 0.71073
_diffrn_reflns_av_R_equivalents 0.0796
_diffrn_reflns_av_unetI/netI 0.0343
_diffrn_reflns_Laue_measured_fraction_full 0.992
_diffrn_reflns_Laue_measured_fraction_max 0.992
_diffrn_reflns_limit_h_max 48
_diffrn_reflns_limit_h_min -48
_diffrn_reflns_limit_k_max 48
_diffrn_reflns_limit_k_min -48
_diffrn_reflns_limit_l_max 34
_diffrn_reflns_limit_l_min -48
_diffrn_reflns_number 153885
_diffrn_reflns_point_group_measured_fraction_full 0.994
_diffrn_reflns_point_group_measured_fraction_max 0.994
_diffrn_reflns_theta_full 25.242
_diffrn_reflns_theta_max 25.992
_diffrn_reflns_theta_min 2.185
_exptl_absorpt_coefficient_mu 3.422
_exptl_absorpt_correction_T_max 0.4817
_exptl_absorpt_correction_T_min 0.4073
_exptl_absorpt_correction_type multi-scan
_exptl_absorpt_process_details sadabs
_exptl_crystal_colour blue
_exptl_crystal_density_diffrn 1.762
_exptl_crystal_description block
_exptl_crystal_F_000 31788
_exptl_crystal_size_max 0.320
_exptl_crystal_size_mid 0.300
_exptl_crystal_size_min 0.250
_refine_diff_density_max 1.576
_refine_diff_density_min -1.496
_refine_diff_density_rms 0.147
_refine_ls_abs_structure_details
;
 Refined as an inversion twin.
;
_refine_ls_abs_structure_Flack 0.02(3)
_refine_ls_extinction_method none
_refine_ls_goodness_of_fit_ref 1.059
_refine_ls_hydrogen_treatment constr
_refine_ls_matrix_type full
_refine_ls_number_parameters 598
_refine_ls_number_reflns 10122
_refine_ls_number_restraints 870
_refine_ls_restrained_S_all 1.082
_refine_ls_R_factor_all 0.0650
_refine_ls_R_factor_gt 0.0527
_refine_ls_shift/su_max 0.002
_refine_ls_shift/su_mean 0.000
_refine_ls_structure_factor_coef Fsqd
_refine_ls_weighting_details 'w=1/[\s^2^(Fo^2^)+(0.0873P)^2^+529.3725P] where P=(Fo^2^+2Fc^2^)/3'
_refine_ls_weighting_scheme calc
_refine_ls_wR_factor_gt 0.1407
_refine_ls_wR_factor_ref 0.1523
_reflns_Friedel_coverage 0.804
_reflns_Friedel_fraction_full 0.997
_reflns_Friedel_fraction_max 0.997
_reflns_number_gt 8747
_reflns_number_total 10122
_reflns_threshold_expression 'I > 2\s(I)'
_cod_data_source_file d2dt00117a2.cif
_cod_data_source_block 2_a_sq
_cod_original_cell_volume 61830(38)
_cod_original_formula_sum 'C60 H42 Cu16.50 K6.75 O100.12 Pr3'
_cod_database_code 7709835
_shelx_shelxl_version_number 2018/3
_shelx_space_group_comment
;
The symmetry employed for this shelxl refinement is uniquely defined
by the following loop, which should always be used as a source of
symmetry information in preference to the above space-group names.
They are only intended as comments.
;
_shelx_estimated_absorpt_t_min 0.407
_shelx_estimated_absorpt_t_max 0.482

loop_
_space_group_symop_operation_xyz
'x, y, z'
'-x, -y, z'
'-x, y, -z'
'x, -y, -z'
'z, x, y'
'z, -x, -y'
'-z, -x, y'
'-z, x, -y'
'y, z, x'
'-y, z, -x'
'y, -z, -x'
'-y, -z, x'
'y, x, -z'
'-y, -x, -z'
'y, -x, z'
'-y, x, z'
'x, z, -y'
'-x, z, y'
'-x, -z, -y'
'x, -z, y'
'z, y, -x'
'z, -y, x'
'-z, y, x'
'-z, -y, -x'
'x+1/2, y+1/2, z+1/2'
'-x+1/2, -y+1/2, z+1/2'
'-x+1/2, y+1/2, -z+1/2'
'x+1/2, -y+1/2, -z+1/2'
'z+1/2, x+1/2, y+1/2'
'z+1/2, -x+1/2, -y+1/2'
'-z+1/2, -x+1/2, y+1/2'
'-z+1/2, x+1/2, -y+1/2'
'y+1/2, z+1/2, x+1/2'
'-y+1/2, z+1/2, -x+1/2'
'y+1/2, -z+1/2, -x+1/2'
'-y+1/2, -z+1/2, x+1/2'
'y+1/2, x+1/2, -z+1/2'
'-y+1/2, -x+1/2, -z+1/2'
'y+1/2, -x+1/2, z+1/2'
'-y+1/2, x+1/2, z+1/2'
'x+1/2, z+1/2, -y+1/2'
'-x+1/2, z+1/2, y+1/2'
'-x+1/2, -z+1/2, -y+1/2'
'x+1/2, -z+1/2, y+1/2'
'z+1/2, y+1/2, -x+1/2'
'z+1/2, -y+1/2, x+1/2'
'-z+1/2, y+1/2, x+1/2'
'-z+1/2, -y+1/2, -x+1/2'

loop_
_atom_site_label
_atom_site_type_symbol
_atom_site_fract_x
_atom_site_fract_y
_atom_site_fract_z
_atom_site_U_iso_or_equiv
_atom_site_adp_type
_atom_site_occupancy
_atom_site_site_symmetry_order
_atom_site_calc_flag
_atom_site_refinement_flags_posn
_atom_site_refinement_flags_adp
_atom_site_refinement_flags_occupancy
_atom_site_disorder_assembly
_atom_site_disorder_group
Pr1 Pr 0.59354(2) 0.55981(2) 0.84607(2) 0.03117(17) Uani 1 1 d . . . . .
Cu1 Cu 0.500000 0.500000 0.75484(7) 0.0317(6) Uani 1 4 d S T P . .
Cu2 Cu 0.500000 0.500000 0.93588(6) 0.0294(6) Uani 1 4 d S T P . .
Cu3 Cu 0.66374(4) 0.53081(4) 0.80589(4) 0.0405(4) Uani 1 1 d . . . . .
Cu4 Cu 0.61967(4) 0.47373(4) 0.84654(4) 0.0349(3) Uani 1 1 d . . . . .
Cu5 Cu 0.67154(4) 0.52693(5) 0.88253(4) 0.0445(4) Uani 1 1 d . . . . .
Cu6 Cu 0.63503(4) 0.40389(5) 0.88686(5) 0.0478(4) Uani 1 1 d . . . . .
Cu7 Cu 0.64474(4) 0.40603(5) 0.81065(5) 0.0480(4) Uani 1 1 d . . . . .
K1 K 0.500000 0.500000 0.84534(12) 0.0293(9) Uani 1 4 d S TU P . .
K2 K 0.6611(3) 0.250000 0.8389(3) 0.0601(19) Uani 0.44(2) 2 d S TU P A 1
K3 K 0.66803(16) 0.40672(19) 0.71833(15) 0.0779(16) Uani 0.7 1 d . U P B 1
K4 K 0.6948(2) 0.500000 0.6948(2) 0.0574(17) Uani 0.52(3) 2 d S TU P B 1
K5 K 0.5810(3) 0.500000 1.000000 0.067(2) Uani 0.56 2 d S TU P . 1
K6 K 0.7140(5) 0.3817(5) 0.9197(6) 0.069(2) Uani 0.221(11) 1 d . U P C 1
K7 K 0.6773(4) 0.5177(5) 0.9817(4) 0.086(3) Uani 0.3 1 d . U P . 1
O1 O 0.6486(3) 0.4249(3) 0.9291(3) 0.0557(19) Uani 1 1 d . U . . .
O2 O 0.6183(2) 0.5090(2) 0.8792(2) 0.0380(16) Uani 1 1 d . U . . .
O3 O 0.5541(2) 0.5261(2) 0.88302(19) 0.0316(16) Uani 1 1 d . U . . .
O4 O 0.6029(2) 0.4422(2) 0.8138(2) 0.0379(17) Uani 1 1 d . U . . .
O5 O 0.6043(2) 0.4432(2) 0.8818(2) 0.0393(16) Uani 1 1 d . U . . .
O6 O 0.6170(2) 0.3812(2) 0.8461(2) 0.0447(17) Uani 1 1 d . U . . .
O7 O 0.6198(2) 0.5079(2) 0.8113(2) 0.0388(16) Uani 1 1 d . U . . .
O8 O 0.5468(2) 0.5374(2) 0.80841(19) 0.0317(16) Uani 1 1 d . U . . .
O9 O 0.6851(3) 0.4989(3) 0.8460(3) 0.063(2) Uani 1 1 d . U . . .
O10 O 0.6648(3) 0.4298(3) 0.8476(3) 0.0563(19) Uani 1 1 d . U . . .
O11 O 0.7309(3) 0.4508(4) 0.7898(4) 0.078(3) Uani 1 1 d . U . D 1
O12 O 0.6807(3) 0.4247(3) 0.7835(3) 0.061(2) Uani 1 1 d . U . . .
O13 O 0.6326(3) 0.4642(3) 0.9659(3) 0.065(2) Uani 1 1 d . U . . .
O14 O 0.5488(2) 0.5049(2) 0.9352(2) 0.0393(18) Uani 1 1 d . U . . .
O15 O 0.6678(3) 0.5056(3) 0.7652(3) 0.0540(19) Uani 1 1 d . U . . .
O16 O 0.6384(3) 0.4747(3) 0.7292(3) 0.060(2) Uani 1 1 d . U . . .
O17 O 0.6546(3) 0.3605(3) 0.8973(3) 0.063(2) Uani 1 1 d . U . . .
O18 O 0.5597(2) 0.3438(2) 0.8467(2) 0.0418(17) Uani 1 1 d . U . . .
O19 O 0.5628(3) 0.3010(2) 0.7944(3) 0.050(2) Uani 1 1 d . U . . .
O20 O 0.6503(3) 0.3054(3) 0.8830(3) 0.073(2) Uani 1 1 d . U . A 1
O21 O 0.6144(3) 0.2835(3) 0.8072(3) 0.069(2) Uani 1 1 d . U . . .
O22 O 0.6183(3) 0.6270(3) 0.7716(3) 0.051(2) Uani 1 1 d . U . . .
O23 O 0.6167(2) 0.5723(2) 0.7867(2) 0.0442(19) Uani 1 1 d . U . . .
O24 O 0.5234(2) 0.5430(2) 0.75730(19) 0.0326(17) Uani 1 1 d . U . . .
O25 O 0.500000 0.500000 0.6981(10) 0.050(2) Uani 0.5 4 d S TU P . .
O26 O 0.6955(3) 0.4947(3) 0.9105(3) 0.066(2) Uani 1 1 d . U . . .
O27 O 0.7273(3) 0.4482(3) 0.9066(3) 0.074(2) Uani 1 1 d . U . C 1
O28 O 0.5946(15) 0.4148(16) 0.7064(14) 0.086(8) Uani 0.25 1 d . U P . .
O29 O 0.750000 0.3671(14) 0.8671(14) 0.074(5) Uani 0.25 2 d S TU P . .
O30 O 0.6654(12) 0.4536(13) 0.6543(12) 0.068(4) Uani 0.25 1 d . U P . .
O31 O 0.5757(2) 0.3856(2) 0.9066(2) 0.0456(19) Uani 1 1 d . U . . .
O32 O 0.6655(3) 0.5559(3) 0.9201(3) 0.062(2) Uani 1 1 d . U . . .
O33 O 0.7072(4) 0.2957(5) 0.9220(4) 0.079(3) Uani 0.75 1 d . U P E 2
O34 O 0.5458(6) 0.5617(6) 1.0027(7) 0.069(4) Uani 0.5 1 d . U P . 1
O35 O 0.6979(8) 0.3567(9) 0.9914(9) 0.103(7) Uani 0.5 1 d . U P C 1
O36 O 0.6836(14) 0.2136(15) 0.7934(13) 0.076(9) Uani 0.25 1 d . U P A 1
O37 O 0.7257(3) 0.4432(4) 0.7219(3) 0.080(2) Uani 1 1 d . U . B 1
O39 O 0.7028(8) 0.5469(9) 1.0263(7) 0.092(5) Uani 0.5 1 d . U P . 1
O40 O 0.750000 0.4673(6) 0.9673(6) 0.090(4) Uani 0.7 2 d S TU P F 2
O41 O 0.500000 0.500000 1.000000 0.035(4) Uani 1 8 d S TU P . 2
O42 O 0.7560(4) 0.5167(4) 0.7920(5) 0.079(4) Uani 0.75 1 d . U P G 2
O43 O 0.7046(10) 0.500000 0.7046(10) 0.0574(17) Uani 0.48(3) 2 d S TU P B 2
O44 O 0.6494(8) 0.250000 0.8506(8) 0.0601(19) Uani 0.56(2) 2 d S TU P A 2
O45 O 0.7059(4) 0.3895(4) 0.9394(5) 0.069(2) Uani 0.779(11) 1 d . U P C 2
O46 O 0.7191(5) 0.5396(6) 0.9617(5) 0.088(3) Uani 0.7 1 d . U P H 2
C1 C 0.59205(11) 0.45852(10) 0.78357(9) 0.035(3) Uani 1 1 d G . . . .
H1 H 0.598175 0.444180 0.764310 0.042 Uiso 1 1 calc R U . . .
C2 C 0.61007(11) 0.49320(11) 0.77940(9) 0.036(3) Uani 1 1 d G . . . .
H2 H 0.594123 0.508723 0.768486 0.043 Uiso 1 1 calc R U . . .
C3 C 0.64149(12) 0.49055(12) 0.75661(11) 0.046(3) Uani 1 1 d G . . . .
C4 C 0.60155(12) 0.49880(10) 0.90916(10) 0.034(2) Uani 1 1 d G . . . .
H4 H 0.612969 0.509008 0.928643 0.041 Uiso 1 1 calc R U . . .
C5 C 0.60157(11) 0.46040(10) 0.91333(9) 0.036(3) Uani 1 1 d G . . . .
H5 H 0.579986 0.453901 0.923642 0.043 Uiso 1 1 calc R U . . .
C6 C 0.63012(13) 0.45026(12) 0.93802(10) 0.052(4) Uani 1 1 d G . . . .
C7 C 0.56483(13) 0.51091(11) 0.90836(11) 0.031(2) Uani 1 1 d G . . . .
C8 C 0.70814(10) 0.47436(13) 0.85394(14) 0.060(4) Uani 1 1 d G . . . .
H8 H 0.730221 0.480982 0.844850 0.072 Uiso 1 1 calc R U . . .
C9 C 0.69889(9) 0.43882(12) 0.83993(13) 0.060(4) Uani 1 1 d G . . . .
H9 H 0.714004 0.422081 0.850205 0.072 Uiso 1 1 calc R U . . .
C10 C 0.70409(11) 0.43816(13) 0.80080(14) 0.060(4) Uani 1 1 d G . . . .
C11 C 0.62296(13) 0.34541(11) 0.84728(13) 0.054(4) Uani 1 1 d G . . . .
H11 H 0.636608 0.340015 0.827313 0.065 Uiso 1 1 calc R U . . .
C12 C 0.64426(13) 0.33677(12) 0.87717(14) 0.069(5) Uani 1 1 d G . . . .
C13 C 0.58984(18) 0.30056(13) 0.81287(16) 0.064(4) Uani 1 1 d G . . . .
C14 C 0.62356(15) 0.59650(15) 0.76768(14) 0.045(3) Uani 1 1 d G . . . .
C15 C 0.64029(17) 0.58753(16) 0.73329(15) 0.075(5) Uani 1 1 d G U . . .
H15A H 0.643657 0.563523 0.731946 0.112 Uiso 1 1 calc R U . . .
H15B H 0.625839 0.594697 0.715142 0.112 Uiso 1 1 calc R U . . .
H15C H 0.661709 0.598817 0.731515 0.112 Uiso 1 1 calc R U . . .
C16 C 0.53676(14) 0.55450(14) 0.78343(14) 0.030(2) Uani 1 1 d G . . . .
C17 C 0.71101(11) 0.47144(14) 0.89382(14) 0.078(6) Uani 1 1 d G . . . .
C18 C 0.58994(15) 0.32422(12) 0.84401(14) 0.048(3) Uani 1 1 d G . . . .
H18 H 0.589787 0.309181 0.863710 0.058 Uiso 1 1 calc R U . . .
C19 C 0.57387(14) 0.36202(12) 0.92591(13) 0.045(3) Uani 1 1 d G . . . .
C20 C 0.59213(15) 0.36504(14) 0.96017(14) 0.068(5) Uani 1 1 d G . . . .
H20A H 0.588667 0.344726 0.973003 0.103 Uiso 1 1 calc R U . . .
H20B H 0.615899 0.368279 0.956409 0.103 Uiso 1 1 calc R U . . .
H20C H 0.583224 0.383991 0.972445 0.103 Uiso 1 1 calc R U . . .

loop_
_atom_site_aniso_label
_atom_site_aniso_U_11
_atom_site_aniso_U_22
_atom_site_aniso_U_33
_atom_site_aniso_U_23
_atom_site_aniso_U_13
_atom_site_aniso_U_12
Pr1 0.0301(3) 0.0344(3) 0.0290(3) 0.0060(3) -0.0022(3) -0.0029(3)
Cu1 0.0355(9) 0.0355(9) 0.0240(13) 0.000 0.000 0.000
Cu2 0.0344(9) 0.0344(9) 0.0194(12) 0.000 0.000 0.000
Cu3 0.0311(8) 0.0468(9) 0.0437(9) 0.0072(7) 0.0064(6) -0.0044(6)
Cu4 0.0335(7) 0.0385(8) 0.0326(7) 0.0076(6) 0.0019(6) 0.0010(6)
Cu5 0.0321(8) 0.0548(10) 0.0466(9) 0.0104(8) -0.0089(7) 0.0011(7)
Cu6 0.0412(9) 0.0485(9) 0.0538(10) 0.0172(8) -0.0004(8) 0.0132(7)
Cu7 0.0396(9) 0.0486(9) 0.0557(10) 0.0051(8) 0.0148(7) 0.0082(7)
K1 0.0324(14) 0.0324(14) 0.023(2) 0.000 0.000 0.000
K2 0.0611(19) 0.058(2) 0.0611(19) 0.0024(9) -0.0002(14) 0.0024(9)
K3 0.075(3) 0.093(3) 0.066(3) -0.003(3) 0.034(2) -0.011(3)
K4 0.0563(18) 0.059(2) 0.0563(18) 0.0016(9) 0.0062(13) -0.0016(9)
K5 0.088(4) 0.067(4) 0.045(3) 0.000(3) 0.000 0.000
K6 0.067(2) 0.070(2) 0.070(2) 0.0024(13) -0.0037(13) 0.0028(13)
K7 0.080(5) 0.101(6) 0.076(5) 0.000(5) -0.012(5) 0.005(5)
O1 0.050(4) 0.060(4) 0.058(4) 0.014(3) -0.013(3) 0.011(3)
O2 0.034(3) 0.045(4) 0.035(3) 0.010(3) -0.005(3) -0.003(3)
O3 0.032(4) 0.039(4) 0.023(3) 0.003(3) -0.004(3) -0.005(3)
O4 0.034(3) 0.043(4) 0.037(4) 0.012(3) 0.006(3) 0.007(3)
O5 0.038(3) 0.043(4) 0.037(3) 0.009(3) 0.001(3) 0.007(3)
O6 0.043(4) 0.041(4) 0.050(4) 0.011(3) 0.005(3) 0.009(3)
O7 0.037(3) 0.045(4) 0.034(3) 0.004(3) 0.004(3) 0.002(3)
O8 0.032(3) 0.037(4) 0.027(3) 0.008(3) 0.000(3) -0.002(3)
O9 0.063(4) 0.060(4) 0.065(4) 0.012(4) -0.004(4) 0.014(4)
O10 0.047(4) 0.062(4) 0.059(4) 0.011(4) 0.004(3) 0.001(3)
O11 0.054(6) 0.098(8) 0.082(7) 0.010(6) 0.022(6) 0.003(6)
O12 0.048(4) 0.073(5) 0.063(4) 0.007(4) 0.024(4) -0.003(4)
O13 0.073(5) 0.069(5) 0.054(5) 0.009(4) -0.018(4) 0.003(4)
O14 0.041(4) 0.050(4) 0.027(4) 0.000(3) -0.002(3) -0.006(4)
O15 0.047(4) 0.063(4) 0.052(4) 0.005(3) 0.019(3) -0.003(3)
O16 0.052(4) 0.078(4) 0.051(4) -0.003(4) 0.024(3) -0.007(4)
O17 0.056(4) 0.062(4) 0.069(4) 0.013(4) -0.011(4) 0.012(4)
O18 0.040(4) 0.032(4) 0.053(4) 0.005(4) 0.007(4) 0.010(3)
O19 0.049(5) 0.046(5) 0.056(5) -0.011(4) 0.000(4) 0.013(4)
O20 0.069(5) 0.068(5) 0.081(5) 0.009(4) -0.013(4) 0.013(4)
O21 0.066(5) 0.064(5) 0.077(5) -0.008(4) 0.005(5) 0.021(4)
O22 0.051(5) 0.050(6) 0.053(5) 0.021(4) 0.002(4) -0.008(4)
O23 0.044(4) 0.051(4) 0.038(4) 0.012(4) 0.008(3) -0.002(4)
O24 0.041(4) 0.033(4) 0.023(4) 0.001(3) -0.003(3) -0.001(3)
O25 0.049(5) 0.046(5) 0.056(5) -0.011(4) 0.000(4) 0.013(4)
O26 0.061(4) 0.071(4) 0.066(4) 0.010(4) -0.013(4) 0.013(4)
O27 0.069(4) 0.078(4) 0.076(4) 0.015(4) -0.015(4) 0.019(4)
O28 0.083(15) 0.097(16) 0.079(15) -0.006(15) 0.017(14) -0.001(15)
O29 0.073(8) 0.074(6) 0.074(6) 0.005(7) -0.007(5) 0.007(5)
O30 0.065(6) 0.080(6) 0.060(6) 0.000(6) 0.018(6) 0.000(6)
O31 0.049(4) 0.039(4) 0.049(4) 0.011(4) -0.001(4) 0.007(3)
O32 0.055(5) 0.070(5) 0.060(5) 0.000(4) -0.020(4) 0.002(4)
O33 0.061(6) 0.095(6) 0.082(6) 0.016(6) -0.020(6) 0.002(5)
O34 0.075(8) 0.076(8) 0.055(8) 0.002(8) 0.001(8) 0.006(8)
O35 0.088(13) 0.110(14) 0.112(14) 0.007(13) 0.014(12) 0.008(12)
O36 0.081(17) 0.086(18) 0.061(16) 0.002(16) -0.006(16) -0.004(16)
O37 0.072(4) 0.097(5) 0.071(5) 0.005(4) 0.024(4) -0.003(4)
O39 0.082(10) 0.125(10) 0.070(9) -0.009(9) 0.006(9) -0.007(9)
O40 0.087(6) 0.091(4) 0.091(4) 0.003(6) -0.006(4) 0.006(4)
O41 0.036(6) 0.036(6) 0.034(10) 0.000 0.000 0.000
O42 0.070(7) 0.054(6) 0.113(8) 0.031(6) 0.006(7) 0.013(6)
O43 0.0563(18) 0.059(2) 0.0563(18) 0.0016(9) 0.0062(13) -0.0016(9)
O44 0.0611(19) 0.058(2) 0.0611(19) 0.0024(9) -0.0002(14) 0.0024(9)
O45 0.067(2) 0.070(2) 0.070(2) 0.0024(13) -0.0037(13) 0.0028(13)
O46 0.076(6) 0.110(7) 0.076(6) -0.005(6) -0.018(6) 0.011(6)
C1 0.034(6) 0.040(7) 0.031(6) 0.002(5) -0.002(5) 0.005(5)
C2 0.043(7) 0.035(6) 0.028(6) 0.006(5) 0.005(5) -0.002(5)
C3 0.039(7) 0.058(9) 0.041(7) -0.002(6) 0.018(6) -0.008(6)
C4 0.031(6) 0.047(7) 0.026(5) 0.005(5) -0.002(4) 0.001(5)
C5 0.032(6) 0.044(7) 0.032(6) 0.007(5) -0.003(5) 0.000(5)
C6 0.057(9) 0.061(9) 0.037(7) 0.019(7) 0.002(6) -0.001(7)
C7 0.038(6) 0.035(6) 0.020(5) 0.000(4) -0.005(5) -0.006(5)
C8 0.023(6) 0.074(11) 0.084(12) 0.021(9) 0.006(7) 0.005(7)
C9 0.029(7) 0.070(10) 0.082(11) 0.016(9) 0.009(7) 0.007(7)
C10 0.042(8) 0.062(10) 0.075(11) 0.010(9) 0.021(8) 0.011(7)
C11 0.043(7) 0.059(9) 0.061(9) 0.022(8) 0.017(7) 0.019(7)
C12 0.062(10) 0.068(11) 0.078(12) 0.010(9) 0.000(9) 0.026(9)
C13 0.068(11) 0.046(8) 0.079(12) -0.003(8) 0.015(9) 0.023(8)
C14 0.041(7) 0.055(9) 0.041(7) 0.021(6) -0.001(6) 0.005(6)
C15 0.078(11) 0.089(12) 0.057(9) 0.030(9) 0.035(9) 0.014(10)
C16 0.028(5) 0.035(6) 0.026(5) 0.000(5) 0.002(4) -0.003(5)
C17 0.032(8) 0.114(16) 0.089(14) 0.014(12) -0.024(8) 0.015(9)
C18 0.047(8) 0.042(7) 0.056(8) 0.003(6) 0.011(7) 0.015(6)
C19 0.052(8) 0.033(7) 0.050(8) 0.011(6) 0.007(6) 0.007(6)
C20 0.106(14) 0.068(11) 0.031(7) 0.009(7) -0.012(8) 0.010(10)

loop_
_atom_type_symbol
_atom_type_description
_atom_type_scat_dispersion_real
_atom_type_scat_dispersion_imag
_atom_type_scat_source
C C 0.0033 0.0016 'International Tables Vol C Tables 4.2.6.8 and 6.1.1.4'
O O 0.0106 0.0060 'International Tables Vol C Tables 4.2.6.8 and 6.1.1.4'
K K 0.2009 0.2494 'International Tables Vol C Tables 4.2.6.8 and 6.1.1.4'
Cu Cu 0.3201 1.2651 'International Tables Vol C Tables 4.2.6.8 and 6.1.1.4'
Pr Pr -0.2180 2.8214 'International Tables Vol C Tables 4.2.6.8 and 6.1.1.4'
H H 0.0000 0.0000 'International Tables Vol C Tables 4.2.6.8 and 6.1.1.4'

loop_
_geom_angle_atom_site_label_1
_geom_angle_atom_site_label_2
_geom_angle_atom_site_label_3
_geom_angle
_geom_angle_site_symmetry_1
_geom_angle_site_symmetry_3
_geom_angle_publ_flag
O6 Pr1 O18 66.2(3) 16_655 16_655 ?
O6 Pr1 O3 137.3(3) 16_655 . ?
O18 Pr1 O3 127.8(3) 16_655 . ?
O6 Pr1 O8 127.9(3) 16_655 . ?
O18 Pr1 O8 137.3(3) 16_655 . ?
O3 Pr1 O8 72.8(2) . . ?
O6 Pr1 O4 67.2(3) 16_655 16_655 ?
O18 Pr1 O4 123.9(3) 16_655 16_655 ?
O3 Pr1 O4 107.5(3) . 16_655 ?
O8 Pr1 O4 62.4(2) . 16_655 ?
O6 Pr1 O23 71.3(3) 16_655 . ?
O18 Pr1 O23 69.7(3) 16_655 . ?
O3 Pr1 O23 148.5(3) . . ?
O8 Pr1 O23 77.9(3) . . ?
O4 Pr1 O23 67.2(3) 16_655 . ?
O6 Pr1 O2 123.8(3) 16_655 . ?
O18 Pr1 O2 67.4(3) 16_655 . ?
O3 Pr1 O2 62.0(3) . . ?
O8 Pr1 O2 107.6(3) . . ?
O4 Pr1 O2 168.2(3) 16_655 . ?
O23 Pr1 O2 118.5(3) . . ?
O6 Pr1 O31 69.6(3) 16_655 16_655 ?
O18 Pr1 O31 71.0(3) 16_655 16_655 ?
O3 Pr1 O31 78.0(3) . 16_655 ?
O8 Pr1 O31 148.7(3) . 16_655 ?
O4 Pr1 O31 118.1(3) 16_655 16_655 ?
O23 Pr1 O31 132.8(3) . 16_655 ?
O2 Pr1 O31 66.6(3) . 16_655 ?
O6 Pr1 O7 123.0(3) 16_655 . ?
O18 Pr1 O7 67.5(3) 16_655 . ?
O3 Pr1 O7 97.6(3) . . ?
O8 Pr1 O7 73.3(3) . . ?
O4 Pr1 O7 117.9(3) 16_655 . ?
O23 Pr1 O7 62.6(3) . . ?
O2 Pr1 O7 61.3(3) . . ?
O31 Pr1 O7 122.3(3) 16_655 . ?
O6 Pr1 O5 67.6(3) 16_655 16_655 ?
O18 Pr1 O5 122.5(3) 16_655 16_655 ?
O3 Pr1 O5 73.0(3) . 16_655 ?
O8 Pr1 O5 98.3(3) . 16_655 ?
O4 Pr1 O5 61.7(3) 16_655 16_655 ?
O23 Pr1 O5 123.2(3) . 16_655 ?
O2 Pr1 O5 116.5(3) . 16_655 ?
O31 Pr1 O5 62.0(3) 16_655 16_655 ?
O7 Pr1 O5 169.1(3) . 16_655 ?
O6 Pr1 Cu6 35.3(2) 16_655 16_655 ?
O18 Pr1 Cu6 88.1(2) 16_655 16_655 ?
O3 Pr1 Cu6 101.98(19) . 16_655 ?
O8 Pr1 Cu6 127.55(19) . 16_655 ?
O4 Pr1 Cu6 70.61(19) 16_655 16_655 ?
O23 Pr1 Cu6 104.8(2) . 16_655 ?
O2 Pr1 Cu6 115.4(2) . 16_655 ?
O31 Pr1 Cu6 48.8(2) 16_655 16_655 ?
O7 Pr1 Cu6 154.96(19) . 16_655 ?
O5 Pr1 Cu6 35.84(19) 16_655 16_655 ?
O6 Pr1 Cu3 88.8(2) 16_655 . ?
O18 Pr1 Cu3 35.7(2) 16_655 . ?
O3 Pr1 Cu3 126.75(19) . . ?
O8 Pr1 Cu3 101.71(19) . . ?
O4 Pr1 Cu3 116.3(2) 16_655 . ?
O23 Pr1 Cu3 49.2(2) . . ?
O2 Pr1 Cu3 70.52(19) . . ?
O31 Pr1 Cu3 104.6(2) 16_655 . ?
O7 Pr1 Cu3 35.44(19) . . ?
O5 Pr1 Cu3 155.46(19) 16_655 . ?
Cu6 Pr1 Cu3 119.66(5) 16_655 . ?
O24 Cu1 O24 174.2(5) . 2_665 ?
O24 Cu1 O24 89.85(3) . 15_565 ?
O24 Cu1 O24 89.86(3) 2_665 15_565 ?
O24 Cu1 O24 89.86(3) . 16_655 ?
O24 Cu1 O24 89.86(3) 2_665 16_655 ?
O24 Cu1 O24 174.2(5) 15_565 16_655 ?
O24 Cu1 O25 92.9(2) . . ?
O24 Cu1 O25 92.9(2) 2_665 . ?
O24 Cu1 O25 92.9(2) 15_565 . ?
O24 Cu1 O25 92.9(2) 16_655 . ?
O24 Cu1 K1 87.1(2) . . ?
O24 Cu1 K1 87.1(2) 2_665 . ?
O24 Cu1 K1 87.1(2) 15_565 . ?
O24 Cu1 K1 87.1(2) 16_655 . ?
O25 Cu1 K1 180.0 . . ?
O14 Cu2 O14 178.5(5) . 2_665 ?
O14 Cu2 O14 89.989(9) . 16_655 ?
O14 Cu2 O14 89.990(8) 2_665 16_655 ?
O14 Cu2 O14 89.991(8) . 15_565 ?
O14 Cu2 O14 89.990(9) 2_665 15_565 ?
O14 Cu2 O14 178.5(5) 16_655 15_565 ?
O14 Cu2 O41 90.8(2) . . ?
O14 Cu2 O41 90.8(2) 2_665 . ?
O14 Cu2 O41 90.8(2) 16_655 . ?
O14 Cu2 O41 90.8(2) 15_565 . ?
O14 Cu2 K1 89.2(2) . . ?
O14 Cu2 K1 89.2(2) 2_665 . ?
O14 Cu2 K1 89.2(2) 16_655 . ?
O14 Cu2 K1 89.2(2) 15_565 . ?
O41 Cu2 K1 180.0 . . ?
O15 Cu3 O19 94.8(4) . 16_655 ?
O15 Cu3 O7 85.7(4) . . ?
O19 Cu3 O7 163.8(4) 16_655 . ?
O15 Cu3 O18 174.9(4) . 16_655 ?
O19 Cu3 O18 85.6(4) 16_655 16_655 ?
O7 Cu3 O18 92.5(3) . 16_655 ?
O15 Cu3 O9 106.1(5) . . ?
O19 Cu3 O9 105.5(5) 16_655 . ?
O7 Cu3 O9 89.8(4) . . ?
O18 Cu3 O9 78.6(4) 16_655 . ?
O15 Cu3 Cu5 143.8(3) . . ?
O19 Cu3 Cu5 101.1(3) 16_655 . ?
O7 Cu3 Cu5 87.7(3) . . ?
O18 Cu3 Cu5 40.7(3) 16_655 . ?
O9 Cu3 Cu5 38.2(3) . . ?
O15 Cu3 Pr1 130.0(3) . . ?
O19 Cu3 Pr1 118.5(3) 16_655 . ?
O7 Cu3 Pr1 52.0(3) . . ?
O18 Cu3 Pr1 46.2(2) 16_655 . ?
O9 Cu3 Pr1 99.8(3) . . ?
Cu5 Cu3 Pr1 68.59(5) . . ?
O2 Cu4 O4 157.9(4) . . ?
O2 Cu4 O5 87.7(4) . . ?
O4 Cu4 O5 88.4(4) . . ?
O2 Cu4 O7 88.7(4) . . ?
O4 Cu4 O7 88.2(4) . . ?
O5 Cu4 O7 161.6(4) . . ?
O2 Cu4 Pr1 45.0(2) . . ?
O4 Cu4 Pr1 121.3(2) . . ?
O5 Cu4 Pr1 120.5(3) . . ?
O7 Cu4 Pr1 48.0(3) . . ?
O2 Cu4 Pr1 122.2(3) . 15_565 ?
O4 Cu4 Pr1 44.0(2) . 15_565 ?
O5 Cu4 Pr1 48.0(3) . 15_565 ?
O7 Cu4 Pr1 121.1(3) . 15_565 ?
Pr1 Cu4 Pr1 121.44(5) . 15_565 ?
O32 Cu5 O9 170.9(5) . . ?
O32 Cu5 O26 90.8(5) . . ?
O9 Cu5 O26 84.9(5) . . ?
O32 Cu5 O18 97.1(4) . 16_655 ?
O9 Cu5 O18 85.7(4) . 16_655 ?
O26 Cu5 O18 166.8(5) . 16_655 ?
O32 Cu5 O2 96.8(4) . . ?
O9 Cu5 O2 92.1(4) . . ?
O26 Cu5 O2 106.7(4) . . ?
O18 Cu5 O2 83.0(3) 16_655 . ?
O32 Cu5 Cu3 137.5(4) . . ?
O9 Cu5 Cu3 45.7(3) . . ?
O26 Cu5 Cu3 130.5(4) . . ?
O18 Cu5 Cu3 40.4(3) 16_655 . ?
O2 Cu5 Cu3 82.1(2) . . ?
O32 Cu5 K7 44.2(4) . . ?
O9 Cu5 K7 133.4(4) . . ?
O26 Cu5 K7 49.0(5) . . ?
O18 Cu5 K7 140.9(4) 16_655 . ?
O2 Cu5 K7 94.8(3) . . ?
Cu3 Cu5 K7 176.5(3) . . ?
O17 Cu6 O1 94.9(5) . . ?
O17 Cu6 O6 85.2(4) . . ?
O1 Cu6 O6 174.3(4) . . ?
O17 Cu6 O5 164.9(4) . . ?
O1 Cu6 O5 85.5(4) . . ?
O6 Cu6 O5 92.9(4) . . ?
O17 Cu6 O10 110.5(5) . . ?
O1 Cu6 O10 105.1(5) . . ?
O6 Cu6 O10 80.1(4) . . ?
O5 Cu6 O10 83.8(4) . . ?
O17 Cu6 O31 92.9(4) . . ?
O1 Cu6 O31 96.3(4) . . ?
O6 Cu6 O31 78.0(4) . . ?
O5 Cu6 O31 72.1(3) . . ?
O10 Cu6 O31 146.2(3) . . ?
O17 Cu6 Cu7 100.7(4) . . ?
O1 Cu6 Cu7 143.8(3) . . ?
O6 Cu6 Cu7 41.4(3) . . ?
O5 Cu6 Cu7 87.4(3) . . ?
O10 Cu6 Cu7 38.7(3) . . ?
O31 Cu6 Cu7 115.1(2) . . ?
O17 Cu6 Pr1 118.8(4) . 15_565 ?
O1 Cu6 Pr1 129.8(3) . 15_565 ?
O6 Cu6 Pr1 46.2(3) . 15_565 ?
O5 Cu6 Pr1 52.4(3) . 15_565 ?
O10 Cu6 Pr1 96.9(3) . 15_565 ?
O31 Cu6 Pr1 49.7(2) . 15_565 ?
Cu7 Cu6 Pr1 68.76(5) . 15_565 ?
O17 Cu6 K6 48.6(5) . . ?
O1 Cu6 K6 62.6(5) . . ?
O6 Cu6 K6 120.8(4) . . ?
O5 Cu6 K6 141.4(5) . . ?
O10 Cu6 K6 84.3(4) . . ?
O31 Cu6 K6 129.1(4) . . ?
Cu7 Cu6 K6 105.3(4) . . ?
Pr1 Cu6 K6 166.0(4) 15_565 . ?
O10 Cu7 O12 86.0(5) . . ?
O10 Cu7 O22 176.4(4) . 15_565 ?
O12 Cu7 O22 90.7(5) . 15_565 ?
O10 Cu7 O6 86.3(4) . . ?
O12 Cu7 O6 165.2(5) . . ?
O22 Cu7 O6 96.5(4) 15_565 . ?
O10 Cu7 O4 87.1(4) . . ?
O12 Cu7 O4 109.8(4) . . ?
O22 Cu7 O4 95.5(4) 15_565 . ?
O6 Cu7 O4 82.4(3) . . ?
O10 Cu7 Cu6 46.2(3) . . ?
O12 Cu7 Cu6 131.0(4) . . ?
O22 Cu7 Cu6 136.6(3) 15_565 . ?
O6 Cu7 Cu6 40.1(3) . . ?
O4 Cu7 Cu6 82.3(2) . . ?
O10 Cu7 K3 129.5(3) . . ?
O12 Cu7 K3 43.7(4) . . ?
O22 Cu7 K3 47.4(3) 15_565 . ?
O6 Cu7 K3 143.5(3) . . ?
O4 Cu7 K3 103.6(3) . . ?
Cu6 Cu7 K3 173.00(13) . . ?
O8 K1 O8 74.00(17) 2_665 15_565 ?
O8 K1 O8 74.00(17) 2_665 16_655 ?
O8 K1 O8 116.7(4) 15_565 16_655 ?
O8 K1 O8 116.7(4) 2_665 . ?
O8 K1 O8 74.00(17) 15_565 . ?
O8 K1 O8 74.00(17) 16_655 . ?
O8 K1 O3 169.1(2) 2_665 . ?
O8 K1 O3 96.8(2) 15_565 . ?
O8 K1 O3 116.1(2) 16_655 . ?
O8 K1 O3 64.9(2) . . ?
O8 K1 O3 116.1(2) 2_665 16_655 ?
O8 K1 O3 169.1(2) 15_565 16_655 ?
O8 K1 O3 64.9(2) 16_655 16_655 ?
O8 K1 O3 96.8(2) . 16_655 ?
O3 K1 O3 73.58(16) . 16_655 ?
O8 K1 O3 64.9(2) 2_665 2_665 ?
O8 K1 O3 116.1(2) 15_565 2_665 ?
O8 K1 O3 96.8(2) 16_655 2_665 ?
O8 K1 O3 169.1(2) . 2_665 ?
O3 K1 O3 115.8(4) . 2_665 ?
O3 K1 O3 73.58(16) 16_655 2_665 ?
O8 K1 O3 96.8(2) 2_665 15_565 ?
O8 K1 O3 64.9(2) 15_565 15_565 ?
O8 K1 O3 169.1(2) 16_655 15_565 ?
O8 K1 O3 116.1(2) . 15_565 ?
O3 K1 O3 73.58(16) . 15_565 ?
O3 K1 O3 115.8(3) 16_655 15_565 ?
O3 K1 O3 73.58(16) 2_665 15_565 ?
O8 K1 Cu1 58.33(18) 2_665 . ?
O8 K1 Cu1 58.33(18) 15_565 . ?
O8 K1 Cu1 58.33(18) 16_655 . ?
O8 K1 Cu1 58.33(18) . . ?
O3 K1 Cu1 122.12(18) . . ?
O3 K1 Cu1 122.12(17) 16_655 . ?
O3 K1 Cu1 122.12(18) 2_665 . ?
O3 K1 Cu1 122.12(17) 15_565 . ?
O8 K1 Cu2 121.67(18) 2_665 . ?
O8 K1 Cu2 121.67(18) 15_565 . ?
O8 K1 Cu2 121.67(18) 16_655 . ?
O8 K1 Cu2 121.67(18) . . ?
O3 K1 Cu2 57.88(18) . . ?
O3 K1 Cu2 57.88(17) 16_655 . ?
O3 K1 Cu2 57.88(18) 2_665 . ?
O3 K1 Cu2 57.88(17) 15_565 . ?
Cu1 K1 Cu2 180.0 . . ?
O8 K1 Pr1 32.55(16) 2_665 2_665 ?
O8 K1 Pr1 95.33(17) 15_565 2_665 ?
O8 K1 Pr1 85.07(17) 16_655 2_665 ?
O8 K1 Pr1 148.2(2) . 2_665 ?
O3 K1 Pr1 146.9(2) . 2_665 ?
O3 K1 Pr1 95.60(17) 16_655 2_665 ?
O3 K1 Pr1 32.39(16) 2_665 2_665 ?
O3 K1 Pr1 84.00(17) 15_565 2_665 ?
Cu1 K1 Pr1 90.38(6) . 2_665 ?
Cu2 K1 Pr1 89.62(6) . 2_665 ?
O8 K1 Pr1 95.33(17) 2_665 16_655 ?
O8 K1 Pr1 148.2(2) 15_565 16_655 ?
O8 K1 Pr1 32.55(16) 16_655 16_655 ?
O8 K1 Pr1 85.08(17) . 16_655 ?
O3 K1 Pr1 95.60(17) . 16_655 ?
O3 K1 Pr1 32.39(15) 16_655 16_655 ?
O3 K1 Pr1 84.00(17) 2_665 16_655 ?
O3 K1 Pr1 146.9(2) 15_565 16_655 ?
Cu1 K1 Pr1 90.38(6) . 16_655 ?
Cu2 K1 Pr1 89.62(6) . 16_655 ?
Pr1 K1 Pr1 89.997(1) 2_665 16_655 ?
O36 K2 O36 79(3) 48_656 . ?
O36 K2 O21 101.7(12) 48_656 48_656 ?
O36 K2 O21 92.7(12) . 48_656 ?
O36 K2 O21 92.7(12) 48_656 . ?
O36 K2 O21 101.7(12) . . ?
O21 K2 O21 161.3(9) 48_656 . ?
O36 K2 O20 83.1(13) 48_656 . ?
O36 K2 O20 162.5(14) . . ?
O21 K2 O20 91.7(5) 48_656 . ?
O21 K2 O20 78.2(4) . . ?
O36 K2 O20 162.5(14) 48_656 48_656 ?
O36 K2 O20 83.1(13) . 48_656 ?
O21 K2 O20 78.2(4) 48_656 48_656 ?
O21 K2 O20 91.7(5) . 48_656 ?
O20 K2 O20 114.3(8) . 48_656 ?
O37 K3 O12 69.8(4) . . ?
O37 K3 O22 129.1(4) . 15_565 ?
O12 K3 O22 59.5(3) . 15_565 ?
O37 K3 O28 141.2(13) . . ?
O12 K3 O28 107.7(11) . . ?
O22 K3 O28 66.1(12) 15_565 . ?
O37 K3 O16 80.9(4) . . ?
O12 K3 O16 72.4(4) . . ?
O22 K3 O16 89.0(3) 15_565 . ?
O28 K3 O16 62.5(12) . . ?
O37 K3 O30 75.8(9) . . ?
O12 K3 O30 128.0(10) . . ?
O22 K3 O30 141.8(9) 15_565 . ?
O28 K3 O30 77.0(14) . . ?
O16 K3 O30 64.5(9) . . ?
O37 K3 Cu7 99.2(3) . . ?
O12 K3 Cu7 29.4(2) . . ?
O22 K3 Cu7 30.4(2) 15_565 . ?
O28 K3 Cu7 85.1(11) . . ?
O16 K3 Cu7 76.6(2) . . ?
O30 K3 Cu7 141.1(9) . . ?
O37 K3 K4 44.5(4) . . ?
O12 K3 K4 85.9(3) . . ?
O22 K3 K4 130.8(3) 15_565 . ?
O28 K3 K4 97.2(12) . . ?
O16 K3 K4 45.0(2) . . ?
O30 K3 K4 42.9(10) . . ?
Cu7 K3 K4 107.5(2) . . ?
O30 K4 O30 87(2) 22_565 . ?
O30 K4 O37 168.1(12) 22_565 . ?
O30 K4 O37 82.4(11) . . ?
O30 K4 O37 82.4(11) 22_565 22_565 ?
O30 K4 O37 168.1(12) . 22_565 ?
O37 K4 O37 108.5(7) . 22_565 ?
O30 K4 O16 72.7(10) 22_565 22_565 ?
O30 K4 O16 88.8(10) . 22_565 ?
O37 K4 O16 112.6(4) . 22_565 ?
O37 K4 O16 82.7(4) 22_565 22_565 ?
O30 K4 O16 88.8(10) 22_565 . ?
O30 K4 O16 72.7(10) . . ?
O37 K4 O16 82.7(4) . . ?
O37 K4 O16 112.6(4) 22_565 . ?
O16 K4 O16 154.6(7) 22_565 . ?
O30 K4 O15 116.7(10) 22_565 22_565 ?
O30 K4 O15 98.0(10) . 22_565 ?
O37 K4 O15 70.6(4) . 22_565 ?
O37 K4 O15 81.8(4) 22_565 22_565 ?
O16 K4 O15 44.7(3) 22_565 22_565 ?
O16 K4 O15 152.8(4) . 22_565 ?
O30 K4 O15 98.0(10) 22_565 . ?
O30 K4 O15 116.7(10) . . ?
O37 K4 O15 81.9(4) . . ?
O37 K4 O15 70.6(4) 22_565 . ?
O16 K4 O15 152.8(4) 22_565 . ?
O16 K4 O15 44.7(3) . . ?
O15 K4 O15 132.1(6) 22_565 . ?
O30 K4 C3 90.9(9) 22_565 . ?
O30 K4 C3 95.1(10) . . ?
O37 K4 C3 84.4(3) . . ?
O37 K4 C3 90.7(3) 22_565 . ?
O16 K4 C3 163.0(4) 22_565 . ?
O16 K4 C3 22.4(3) . . ?
O15 K4 C3 149.8(5) 22_565 . ?
O15 K4 C3 22.6(2) . . ?
O30 K4 C3 95.1(10) 22_565 22_565 ?
O30 K4 C3 90.9(10) . 22_565 ?
O37 K4 C3 90.7(4) . 22_565 ?
O37 K4 C3 84.4(3) 22_565 22_565 ?
O16 K4 C3 22.4(3) 22_565 22_565 ?
O16 K4 C3 163.0(4) . 22_565 ?
O15 K4 C3 22.6(3) 22_565 22_565 ?
O15 K4 C3 149.8(5) . 22_565 ?
C3 K4 C3 171.7(5) . 22_565 ?
O30 K4 K3 125.2(11) 22_565 . ?
O30 K4 K3 52.4(10) . . ?
O37 K4 K3 43.1(3) . . ?
O37 K4 K3 139.2(4) 22_565 . ?
O16 K4 K3 130.7(3) 22_565 . ?
O16 K4 K3 48.5(3) . . ?
O15 K4 K3 105.3(3) 22_565 . ?
O15 K4 K3 75.8(2) . . ?
C3 K4 K3 62.71(12) . . ?
C3 K4 K3 117.51(18) 22_565 . ?
O30 K4 K3 52.4(10) 22_565 22_565 ?
O30 K4 K3 125.2(11) . 22_565 ?
O37 K4 K3 139.2(4) . 22_565 ?
O37 K4 K3 43.1(3) 22_565 22_565 ?
O16 K4 K3 48.5(3) 22_565 22_565 ?
O16 K4 K3 130.7(3) . 22_565 ?
O15 K4 K3 75.8(2) 22_565 22_565 ?
O15 K4 K3 105.3(3) . 22_565 ?
C3 K4 K3 117.51(12) . 22_565 ?
C3 K4 K3 62.71(19) 22_565 22_565 ?
K3 K4 K3 177.3(5) . 22_565 ?
O34 K5 O34 134.2(15) 15_565 13_557 ?
O34 K5 O34 127.1(13) 15_565 . ?
O34 K5 O34 8.6(9) 13_557 . ?
O34 K5 O34 8.6(9) 15_565 4_567 ?
O34 K5 O34 127.1(13) 13_557 4_567 ?
O34 K5 O34 120.5(11) . 4_567 ?
O34 K5 O13 81.1(8) 15_565 . ?
O34 K5 O13 135.7(8) 13_557 . ?
O34 K5 O13 144.1(6) . . ?
O34 K5 O13 84.6(6) 4_567 . ?
O34 K5 O13 135.7(8) 15_565 4_567 ?
O34 K5 O13 81.1(8) 13_557 4_567 ?
O34 K5 O13 84.6(6) . 4_567 ?
O34 K5 O13 144.1(6) 4_567 4_567 ?
O13 K5 O13 87.6(6) . 4_567 ?
O34 K5 O14 86.4(8) 15_565 . ?
O34 K5 O14 73.5(8) 13_557 . ?
O34 K5 O14 75.8(6) . . ?
O34 K5 O14 78.7(6) 4_567 . ?
O13 K5 O14 85.9(3) . . ?
O13 K5 O14 135.5(3) 4_567 . ?
O34 K5 O14 73.5(8) 15_565 4_567 ?
O34 K5 O14 86.4(8) 13_557 4_567 ?
O34 K5 O14 78.7(6) . 4_567 ?
O34 K5 O14 75.8(6) 4_567 4_567 ?
O13 K5 O14 135.5(3) . 4_567 ?
O13 K5 O14 85.9(3) 4_567 4_567 ?
O14 K5 O14 127.2(5) . 4_567 ?
O34 K5 K7 123.3(8) 15_565 . ?
O34 K5 K7 101.7(8) 13_557 . ?
O34 K5 K7 109.4(6) . . ?
O34 K5 K7 128.8(6) 4_567 . ?
O13 K5 K7 45.9(4) . . ?
O13 K5 K7 45.6(4) 4_567 . ?
O14 K5 K7 104.7(3) . . ?
O14 K5 K7 127.3(4) 4_567 . ?
O34 K5 K7 101.7(8) 15_565 4_567 ?
O34 K5 K7 123.3(8) 13_557 4_567 ?
O34 K5 K7 128.8(6) . 4_567 ?
O34 K5 K7 109.4(6) 4_567 4_567 ?
O13 K5 K7 45.6(4) . 4_567 ?
O13 K5 K7 45.9(4) 4_567 4_567 ?
O14 K5 K7 127.3(4) . 4_567 ?
O14 K5 K7 104.7(3) 4_567 4_567 ?
K7 K5 K7 29.6(5) . 4_567 ?
O34 K5 K5 22.3(8) 15_565 14_667 ?
O34 K5 K5 112.1(8) 13_557 14_667 ?
O34 K5 K5 105.2(5) . 14_667 ?
O34 K5 K5 15.4(5) 4_567 14_667 ?
O13 K5 K5 99.0(3) . 14_667 ?
O13 K5 K5 149.8(2) 4_567 14_667 ?
O14 K5 K5 74.6(2) . 14_667 ?
O14 K5 K5 68.8(2) 4_567 14_667 ?
K7 K5 K5 144.0(3) . 14_667 ?
K7 K5 K5 123.9(3) 4_567 14_667 ?
O34 K5 K5 112.1(8) 15_565 13_557 ?
O34 K5 K5 22.3(8) 13_557 13_557 ?
O34 K5 K5 15.4(5) . 13_557 ?
O34 K5 K5 105.2(5) 4_567 13_557 ?
O13 K5 K5 149.8(2) . 13_557 ?
O13 K5 K5 99.0(3) 4_567 13_557 ?
O14 K5 K5 68.8(2) . 13_557 ?
O14 K5 K5 74.6(2) 4_567 13_557 ?
K7 K5 K5 123.9(3) . 13_557 ?
K7 K5 K5 144.0(3) 4_567 13_557 ?
K5 K5 K5 90.002(1) 14_667 13_557 ?
O29 K6 O17 98.5(13) . . ?
O29 K6 O27 87.5(12) . . ?
O17 K6 O27 114.4(8) . . ?
O29 K6 O27 86.8(12) . 42_645 ?
O17 K6 O27 174.7(11) . 42_645 ?
O27 K6 O27 64.7(6) . 42_645 ?
O29 K6 O35 141.7(11) . . ?
O17 K6 O35 91.3(9) . . ?
O27 K6 O35 121.8(11) . . ?
O27 K6 O35 85.0(9) 42_645 . ?
O29 K6 O1 132.4(8) . . ?
O17 K6 O1 58.6(5) . . ?
O27 K6 O1 69.9(6) . . ?
O27 K6 O1 117.0(8) 42_645 . ?
O35 K6 O1 84.0(9) . . ?
O29 K6 Cu6 104.4(8) . . ?
O17 K6 Cu6 33.1(3) . . ?
O27 K6 Cu6 81.9(5) . . ?
O27 K6 Cu6 144.5(8) 42_645 . ?
O35 K6 Cu6 103.9(9) . . ?
O1 K6 Cu6 33.5(3) . . ?
O29 K6 K6 46.6(13) . 42_645 ?
O17 K6 K6 134.7(9) . 42_645 ?
O27 K6 K6 50.1(6) . 42_645 ?
O27 K6 K6 49.3(6) 42_645 42_645 ?
O35 K6 K6 133.9(10) . 42_645 ?
O1 K6 K6 118.9(8) . 42_645 ?
Cu6 K6 K6 116.9(8) . 42_645 ?
K7 K7 O39 78.6(12) 4_567 . ?
K7 K7 O39 55.9(10) 4_567 4_567 ?
O39 K7 O39 112.6(13) . 4_567 ?
K7 K7 O13 69.4(7) 4_567 4_567 ?
O39 K7 O13 65.8(9) . 4_567 ?
O39 K7 O13 123.2(9) 4_567 4_567 ?
K7 K7 O13 68.8(8) 4_567 . ?
O39 K7 O13 143.8(11) . . ?
O39 K7 O13 60.8(8) 4_567 . ?
O13 K7 O13 87.7(7) 4_567 . ?
K7 K7 O32 164.6(11) 4_567 . ?
O39 K7 O32 116.5(11) . . ?
O39 K7 O32 116.3(9) 4_567 . ?
O13 K7 O32 112.6(7) 4_567 . ?
O13 K7 O32 95.9(6) . . ?
K7 K7 O26 117.1(12) 4_567 . ?
O39 K7 O26 138.0(10) . . ?
O39 K7 O26 62.1(8) 4_567 . ?
O13 K7 O26 154.8(7) 4_567 . ?
O13 K7 O26 73.7(5) . . ?
O32 K7 O26 54.4(4) . . ?
K7 K7 C20 139.6(9) 4_567 16_655 ?
O39 K7 C20 88.6(10) . 16_655 ?
O39 K7 C20 157.8(8) 4_567 16_655 ?
O13 K7 C20 70.4(5) 4_567 16_655 ?
O13 K7 C20 106.1(5) . 16_655 ?
O32 K7 C20 43.9(4) . 16_655 ?
O26 K7 C20 98.1(5) . 16_655 ?
K7 K7 C19 153.6(3) 4_567 16_655 ?
O39 K7 C19 110.8(11) . 16_655 ?
O39 K7 C19 132.6(8) 4_567 16_655 ?
O13 K7 C19 91.4(5) 4_567 16_655 ?
O13 K7 C19 93.3(5) . 16_655 ?
O32 K7 C19 21.3(3) . 16_655 ?
O26 K7 C19 73.2(4) . 16_655 ?
C20 K7 C19 25.47(13) 16_655 16_655 ?
K7 K7 K5 75.2(3) 4_567 . ?
O39 K7 K5 111.5(9) . . ?
O39 K7 K5 102.1(8) 4_567 . ?
O13 K7 K5 45.8(4) 4_567 . ?
O13 K7 K5 45.8(4) . . ?
O32 K7 K5 95.2(5) . . ?
O26 K7 K5 110.2(5) . . ?
C20 K7 K5 74.4(3) 16_655 . ?
C19 K7 K5 78.4(3) 16_655 . ?
K7 K7 Cu5 141.1(12) 4_567 . ?
O39 K7 Cu5 136.8(10) . . ?
O39 K7 Cu5 89.6(7) 4_567 . ?
O13 K7 Cu5 132.2(6) 4_567 . ?
O13 K7 Cu5 79.2(4) . . ?
O32 K7 Cu5 27.0(3) . . ?
O26 K7 Cu5 28.6(3) . . ?
C20 K7 Cu5 69.6(3) 16_655 . ?
C19 K7 Cu5 44.6(2) 16_655 . ?
K5 K7 Cu5 98.2(4) . . ?
C6 O1 Cu6 114.3(6) . . ?
C6 O1 K6 157.9(8) . . ?
Cu6 O1 K6 83.8(5) . . ?
C4 O2 Cu4 111.8(5) . . ?
C4 O2 Cu5 119.0(5) . . ?
Cu4 O2 Cu5 104.2(4) . . ?
C4 O2 Pr1 117.9(5) . . ?
Cu4 O2 Pr1 103.6(3) . . ?
Cu5 O2 Pr1 98.1(3) . . ?
C7 O3 Pr1 120.8(5) . . ?
C7 O3 K1 120.8(5) . . ?
Pr1 O3 K1 111.0(3) . . ?
C1 O4 Cu4 112.0(5) . . ?
C1 O4 Cu7 118.5(5) . . ?
Cu4 O4 Cu7 101.7(4) . . ?
C1 O4 Pr1 117.9(5) . 15_565 ?
Cu4 O4 Pr1 104.6(3) . 15_565 ?
Cu7 O4 Pr1 99.9(3) . 15_565 ?
C5 O5 Cu4 110.8(6) . . ?
C5 O5 Cu6 109.4(5) . . ?
Cu4 O5 Cu6 111.6(4) . . ?
C5 O5 Pr1 132.0(5) . 15_565 ?
Cu4 O5 Pr1 99.5(3) . 15_565 ?
Cu6 O5 Pr1 91.8(3) . 15_565 ?
C11 O6 Cu6 111.1(6) . . ?
C11 O6 Cu7 114.2(6) . . ?
Cu6 O6 Cu7 98.5(4) . . ?
C11 O6 Pr1 123.3(6) . 15_565 ?
Cu6 O6 Pr1 98.4(4) . 15_565 ?
Cu7 O6 Pr1 107.4(4) . 15_565 ?
C2 O7 Cu4 110.4(5) . . ?
C2 O7 Cu3 109.0(5) . . ?
Cu4 O7 Cu3 113.5(4) . . ?
C2 O7 Pr1 131.0(5) . . ?
Cu4 O7 Pr1 99.4(3) . . ?
Cu3 O7 Pr1 92.5(3) . . ?
C16 O8 Pr1 120.1(5) . . ?
C16 O8 K1 119.2(5) . . ?
Pr1 O8 K1 111.3(3) . . ?
C8 O9 Cu5 115.3(7) . . ?
C8 O9 Cu3 146.0(8) . . ?
Cu5 O9 Cu3 96.1(5) . . ?
C9 O10 Cu7 110.7(7) . . ?
C9 O10 Cu6 140.5(7) . . ?
Cu7 O10 Cu6 95.1(4) . . ?
C10 O12 Cu7 113.5(7) . . ?
C10 O12 K3 139.1(7) . . ?
Cu7 O12 K3 106.9(5) . . ?
C6 O13 K7 144.9(9) . 4_567 ?
C6 O13 K5 126.4(8) . . ?
K7 O13 K5 88.5(5) 4_567 . ?
C6 O13 K7 125.5(9) . . ?
K7 O13 K7 41.8(7) 4_567 . ?
K5 O13 K7 88.3(5) . . ?
C7 O14 Cu2 122.0(6) . . ?
C7 O14 K5 122.9(6) . . ?
Cu2 O14 K5 115.1(4) . . ?
C3 O15 Cu3 114.2(6) . . ?
C3 O15 K4 90.5(6) . . ?
Cu3 O15 K4 149.1(5) . . ?
C3 O16 K4 99.4(7) . . ?
C3 O16 K3 122.7(8) . . ?
K4 O16 K3 86.5(3) . . ?
C12 O17 Cu6 112.7(7) . . ?
C12 O17 K6 135.7(9) . . ?
Cu6 O17 K6 98.3(6) . . ?
C18 O18 Cu3 109.7(6) . 15_565 ?
C18 O18 Cu5 115.3(6) . 15_565 ?
Cu3 O18 Cu5 98.8(4) 15_565 15_565 ?
C18 O18 Pr1 122.8(6) . 15_565 ?
Cu3 O18 Pr1 98.2(3) 15_565 15_565 ?
Cu5 O18 Pr1 108.0(4) 15_565 15_565 ?
C13 O19 Cu3 114.7(6) . 15_565 ?
C12 O20 K2 131.7(9) . . ?
C13 O21 K2 140.5(10) . . ?
C14 O22 Cu7 122.2(6) . 16_655 ?
C14 O22 K3 121.7(7) . 16_655 ?
Cu7 O22 K3 102.2(4) 16_655 16_655 ?
C14 O23 Pr1 141.0(7) . . ?
C16 O24 Cu1 124.3(6) . . ?
C17 O26 Cu5 114.3(8) . . ?
C17 O26 K7 143.1(8) . . ?
Cu5 O26 K7 102.4(6) . . ?
C17 O27 K6 134.2(10) . . ?
C17 O27 K6 126.7(10) . 42_645 ?
K6 O27 K6 80.7(9) . 42_645 ?
K6 O29 K6 87(3) 42_645 . ?
K4 O30 K3 84.7(13) . . ?
C19 O31 Cu6 117.7(6) . . ?
C19 O31 Pr1 144.0(7) . 15_565 ?
Cu6 O31 Pr1 81.6(3) . 15_565 ?
C19 O32 Cu5 124.7(7) 16_655 . ?
C19 O32 K7 105.4(8) 16_655 . ?
Cu5 O32 K7 108.9(6) . . ?
O34 O34 K5 153(2) 13_557 13_557 ?
O34 O34 K5 18.8(18) 13_557 . ?
K5 O34 K5 142.3(13) 13_557 . ?
K3 O37 K4 92.4(5) . . ?
K7 O39 K7 45.5(9) . 4_567 ?
O4 C1 C16 111.1(4) . 15_565 ?
O4 C1 C2 110.5(4) . . ?
C16 C1 C2 110.1(2) 15_565 . ?
O4 C1 H1 108.3 . . ?
C16 C1 H1 108.3 15_565 . ?
C2 C1 H1 108.3 . . ?
O7 C2 C3 109.0(4) . . ?
O7 C2 C1 112.7(4) . . ?
C3 C2 C1 111.9 . . ?
O7 C2 H2 107.7 . . ?
C3 C2 H2 107.7 . . ?
C1 C2 H2 107.7 . . ?
O15 C3 O16 123.6(7) . . ?
O15 C3 C2 118.8(5) . . ?
O16 C3 C2 117.5(5) . . ?
O15 C3 K4 66.9(5) . . ?
O16 C3 K4 58.2(5) . . ?
C2 C3 K4 163.1(2) . . ?
O2 C4 C5 112.0(4) . . ?
O2 C4 C7 109.7(4) . . ?
C5 C4 C7 108.3 . . ?
O2 C4 H4 108.9 . . ?
C5 C4 H4 108.9 . . ?
C7 C4 H4 108.9 . . ?
O5 C5 C4 112.3(4) . . ?
O5 C5 C6 111.9(4) . . ?
C4 C5 C6 109.0 . . ?
O5 C5 H5 107.8 . . ?
C4 C5 H5 107.8 . . ?
C6 C5 H5 107.8 . . ?
O13 C6 O1 123.1(8) . . ?
O13 C6 C5 120.3(6) . . ?
O1 C6 C5 116.3(5) . . ?
O3 C7 O14 126.8(7) . . ?
O3 C7 C4 119.5(4) . . ?
O14 C7 C4 113.7(5) . . ?
O9 C8 C9 113.7(6) . . ?
O9 C8 C17 109.1(5) . . ?
C9 C8 C17 107.8 . . ?
O9 C8 H8 108.7 . . ?
C9 C8 H8 108.7 . . ?
C17 C8 H8 108.7 . . ?
O10 C9 C8 111.9(5) . . ?
O10 C9 C10 109.3(5) . . ?
C8 C9 C10 109.7 . . ?
O10 C9 H9 108.6 . . ?
C8 C9 H9 108.6 . . ?
C10 C9 H9 108.6 . . ?
O11 C10 O12 126.7(9) . . ?
O11 C10 C9 116.8(7) . . ?
O12 C10 C9 116.5(5) . . ?
O6 C11 C12 110.2(4) . . ?
O6 C11 C18 112.9(4) . . ?
C12 C11 C18 114.6 . . ?
O6 C11 H11 106.1 . . ?
C12 C11 H11 106.1 . . ?
C18 C11 H11 106.1 . . ?
O20 C12 O17 122.0(9) . . ?
O20 C12 C11 117.9(7) . . ?
O17 C12 C11 120.0(5) . . ?
O21 C13 O19 124.7(9) . . ?
O21 C13 C18 119.0(7) . . ?
O19 C13 C18 116.3(5) . . ?
O22 C14 O23 129.7(8) . . ?
O22 C14 C15 113.9(5) . . ?
O23 C14 C15 116.4(5) . . ?
C14 C15 H15A 109.5 . . ?
C14 C15 H15B 109.5 . . ?
H15A C15 H15B 109.5 . . ?
C14 C15 H15C 109.5 . . ?
H15A C15 H15C 109.5 . . ?
H15B C15 H15C 109.5 . . ?
O24 C16 O8 125.9(7) . . ?
O24 C16 C1 114.7(4) . 16_655 ?
O8 C16 C1 119.4(6) . 16_655 ?
O27 C17 O26 124.9(9) . . ?
O27 C17 C8 120.0(7) . . ?
O26 C17 C8 115.0(5) . . ?
O18 C18 C13 112.7(4) . . ?
O18 C18 C11 113.7(4) . . ?
C13 C18 C11 113.2 . . ?
O18 C18 H18 105.4 . . ?
C13 C18 H18 105.4 . . ?
C11 C18 H18 105.4 . . ?
O31 C19 O32 124.0(8) . 15_565 ?
O31 C19 C20 117.9(5) . . ?
O32 C19 C20 118.1(5) 15_565 . ?
O31 C19 K7 141.4(6) . 15_565 ?
O32 C19 K7 53.3(6) 15_565 15_565 ?
C20 C19 K7 77.1(3) . 15_565 ?
C19 C20 K7 77.4(3) . 15_565 ?
C19 C20 H20A 109.5 . . ?
K7 C20 H20A 49.4 15_565 . ?
C19 C20 H20B 109.5 . . ?
K7 C20 H20B 158.0 15_565 . ?
H20A C20 H20B 109.5 . . ?
C19 C20 H20C 109.5 . . ?
K7 C20 H20C 86.6 15_565 . ?
H20A C20 H20C 109.5 . . ?
H20B C20 H20C 109.5 . . ?

loop_
_geom_bond_atom_site_label_1
_geom_bond_atom_site_label_2
_geom_bond_distance
_geom_bond_site_symmetry_2
_geom_bond_publ_flag
Pr1 O6 2.471(9) 16_655 ?
Pr1 O18 2.476(8) 16_655 ?
Pr1 O3 2.520(8) . ?
Pr1 O8 2.535(8) . ?
Pr1 O4 2.556(8) 16_655 ?
Pr1 O23 2.570(9) . ?
Pr1 O2 2.590(8) . ?
Pr1 O31 2.608(9) 16_655 ?
Pr1 O7 2.681(9) . ?
Pr1 O5 2.683(9) 16_655 ?
Pr1 Cu6 3.385(2) 16_655 ?
Pr1 Cu3 3.3981(19) . ?
Cu1 O24 1.937(8) . ?
Cu1 O24 1.937(8) 2_665 ?
Cu1 O24 1.937(8) 15_565 ?
Cu1 O24 1.937(8) 16_655 ?
Cu1 O25 2.24(4) . ?
Cu1 K1 3.579(5) . ?
Cu2 O14 1.940(8) . ?
Cu2 O14 1.940(8) 2_665 ?
Cu2 O14 1.940(8) 16_655 ?
Cu2 O14 1.940(8) 15_565 ?
Cu2 O41 2.535(3) . ?
Cu2 K1 3.580(5) . ?
Cu3 O15 1.899(11) . ?
Cu3 O19 1.938(9) 16_655 ?
Cu3 O7 1.972(9) . ?
Cu3 O18 2.001(10) 16_655 ?
Cu3 O9 2.195(11) . ?
Cu3 Cu5 3.050(2) . ?
Cu4 O2 1.903(9) . ?
Cu4 O4 1.916(9) . ?
Cu4 O5 1.941(9) . ?
Cu4 O7 1.942(9) . ?
Cu5 O32 1.890(12) . ?
Cu5 O9 1.897(12) . ?
Cu5 O26 1.936(11) . ?
Cu5 O18 2.015(9) 16_655 ?
Cu5 O2 2.226(8) . ?
Cu5 K7 3.945(16) . ?
Cu6 O17 1.928(11) . ?
Cu6 O1 1.941(11) . ?
Cu6 O6 1.980(10) . ?
Cu6 O5 1.983(9) . ?
Cu6 O10 2.201(10) . ?
Cu6 O31 2.574(10) . ?
Cu6 Cu7 3.039(3) . ?
Cu6 K6 3.493(19) . ?
Cu7 O10 1.910(12) . ?
Cu7 O12 1.929(10) . ?
Cu7 O22 1.950(11) 15_565 ?
Cu7 O6 2.032(9) . ?
Cu7 O4 2.189(8) . ?
Cu7 K3 3.765(6) . ?
K1 O8 2.782(8) 2_665 ?
K1 O8 2.782(8) 15_565 ?
K1 O8 2.782(8) 16_655 ?
K1 O8 2.782(8) . ?
K1 O3 2.803(8) . ?
K1 O3 2.803(8) 16_655 ?
K1 O3 2.803(8) 2_665 ?
K1 O3 2.803(8) 15_565 ?
K2 O36 2.47(6) 48_656 ?
K2 O36 2.47(6) . ?
K2 O21 2.595(13) 48_656 ?
K2 O21 2.595(12) . ?
K2 O20 2.832(16) . ?
K2 O20 2.832(16) 48_656 ?
K3 O37 2.702(15) . ?
K3 O12 2.720(14) . ?
K3 O22 2.835(11) 15_565 ?
K3 O28 2.96(6) . ?
K3 O16 2.963(14) . ?
K3 O30 3.14(5) . ?
K3 K4 3.949(7) . ?
K4 O30 2.70(5) 22_565 ?
K4 O30 2.70(5) . ?
K4 O37 2.771(16) . ?
K4 O37 2.771(16) 22_565 ?
K4 O16 2.797(10) 22_565 ?
K4 O16 2.797(10) . ?
K4 O15 2.988(11) 22_565 ?
K4 O15 2.988(11) . ?
K4 C3 3.249(4) . ?
K4 C3 3.249(7) 22_565 ?
K5 O34 1.97(2) 15_565 ?
K5 O34 1.97(2) 13_557 ?
K5 O34 2.81(2) . ?
K5 O34 2.81(2) 4_567 ?
K5 O13 2.825(15) . ?
K5 O13 2.825(15) 4_567 ?
K5 O14 2.867(9) . ?
K5 O14 2.867(9) 4_567 ?
K5 K7 3.94(2) . ?
K5 K7 3.94(2) 4_567 ?
K5 K5 4.530(16) 14_667 ?
K5 K5 4.530(15) 13_557 ?
K6 O29 2.59(6) . ?
K6 O17 2.65(2) . ?
K6 O27 2.73(2) . ?
K6 O27 2.76(2) 42_645 ?
K6 O35 3.07(4) . ?
K6 O1 3.12(2) . ?
K6 K6 3.55(4) 42_645 ?
K7 K7 2.01(3) 4_567 ?
K7 O39 2.34(3) . ?
K7 O39 2.77(4) 4_567 ?
K7 O13 2.82(2) 4_567 ?
K7 O13 2.83(2) . ?
K7 O32 2.91(2) . ?
K7 O26 3.05(2) . ?
K7 C20 3.490(19) 16_655 ?
K7 C19 3.495(18) 16_655 ?
O1 C6 1.290(12) . ?
O2 C4 1.415(9) . ?
O3 C7 1.242(9) . ?
O4 C1 1.425(9) . ?
O5 C5 1.426(10) . ?
O6 C11 1.436(10) . ?
O7 C2 1.439(10) . ?
O8 C16 1.261(9) . ?
O9 C8 1.369(11) . ?
O10 C9 1.427(11) . ?
O11 C10 1.252(13) . ?
O12 C10 1.267(14) . ?
O13 C6 1.236(13) . ?
O14 C7 1.260(9) . ?
O15 C3 1.247(12) . ?
O16 C3 1.257(12) . ?
O17 C12 1.296(13) . ?
O18 C18 1.428(10) . ?
O19 C13 1.293(12) . ?
O20 C12 1.285(13) . ?
O21 C13 1.202(13) . ?
O22 C14 1.235(12) . ?
O23 C14 1.246(10) . ?
O24 C16 1.247(10) . ?
O26 C17 1.286(14) . ?
O27 C17 1.230(12) . ?
O31 C19 1.208(10) . ?
O32 C19 1.319(13) 16_655 ?
O34 O34 0.91(4) 13_557 ?
C1 C16 1.496(6) 15_565 ?
C1 C2 1.5545(11) . ?
C1 H1 0.9800 . ?
C2 C3 1.5387(11) . ?
C2 H2 0.9800 . ?
C4 C5 1.5273(11) . ?
C4 C7 1.5294(11) . ?
C4 H4 0.9800 . ?
C5 C6 1.5456(11) . ?
C5 H5 0.9800 . ?
C8 C9 1.5544(11) . ?
C8 C17 1.5850(11) . ?
C8 H8 0.9800 . ?
C9 C10 1.5613(11) . ?
C9 H9 0.9800 . ?
C11 C12 1.4909(11) . ?
C11 C18 1.5568(11) . ?
C11 H11 0.9800 . ?
C13 C18 1.5467(11) . ?
C14 C15 1.5533(11) . ?
C15 H15A 0.9600 . ?
C15 H15B 0.9600 . ?
C15 H15C 0.9600 . ?
C18 H18 0.9800 . ?
C19 C20 1.5397(11) . ?
C20 H20A 0.9600 . ?
C20 H20B 0.9600 . ?
C20 H20C 0.9600 . ?
